data_4337620
loop_
_publ_author_name
'Xin, Xue-Lian'
'Chen, Min'
'Ai, Yu-Bo'
'Yang, Feng-Lei'
'Li, Xiu-Ling'
'Li, Fuyou'

_publ_section_title
;
 Aggregation-induced emissive copper(i) complexes for living cell imaging.
;
_journal_issue 6
_journal_name_full 'Inorganic chemistry'
_journal_page_first 2922
_journal_page_last 2931
_journal_paper_doi 10.1021/ic402685u
_journal_volume 53
_journal_year 2014
_chemical_formula_sum 'C88 H84 Br4 Cl10 Cu2 N4 O8 P4'
_chemical_formula_weight 2250.69
_chemical_name_systematic
; 
 ? 
;
_space_group_IT_number 2
_symmetry_cell_setting triclinic
_symmetry_space_group_name_Hall '-P 1'
_symmetry_space_group_name_H-M 'P -1'
_atom_sites_solution_hydrogens geom
_atom_sites_solution_primary direct
_atom_sites_solution_secondary difmap
_audit_creation_method SHELXL-97
_cell_angle_alpha 94.6960(10)
_cell_angle_beta 92.2540(10)
_cell_angle_gamma 90.6990(10)
_cell_formula_units_Z 2
_cell_length_a 15.7167(6)
_cell_length_b 16.1174(6)
_cell_length_c 19.3925(7)
_cell_measurement_reflns_used 9872
_cell_measurement_temperature 296(2)
_cell_measurement_theta_max 22.39
_cell_measurement_theta_min 2.43
_cell_volume 4891.5(3)
_computing_cell_refinement 'Bruker SMART'
_computing_data_collection 'Bruker SMART'
_computing_data_reduction 'Bruker SAINT'
_computing_molecular_graphics 'Bruker SHELXTL'
_computing_publication_material 'Bruker SHELXTL'
_computing_structure_refinement 'SHELXL-97 (Sheldrick, 1997)'
_computing_structure_solution 'SHELXS-97 (Sheldrick, 1990)'
_diffrn_ambient_temperature 296(2)
_diffrn_measured_fraction_theta_full 0.988
_diffrn_measured_fraction_theta_max 0.988
_diffrn_measurement_device_type 'CCD area detector'
_diffrn_measurement_method 'phi and omega scans'
_diffrn_radiation_monochromator graphite
_diffrn_radiation_source 'fine-focus sealed tube'
_diffrn_radiation_type MoK\a
_diffrn_radiation_wavelength 0.71073
_diffrn_reflns_av_R_equivalents 0.0545
_diffrn_reflns_av_sigmaI/netI 0.0639
_diffrn_reflns_limit_h_max 18
_diffrn_reflns_limit_h_min -18
_diffrn_reflns_limit_k_max 19
_diffrn_reflns_limit_k_min -19
_diffrn_reflns_limit_l_max 23
_diffrn_reflns_limit_l_min -22
_diffrn_reflns_number 57681
_diffrn_reflns_theta_full 25.00
_diffrn_reflns_theta_max 25.00
_diffrn_reflns_theta_min 2.55
_exptl_absorpt_coefficient_mu 2.461
_exptl_absorpt_correction_T_max 0.541
_exptl_absorpt_correction_T_min 0.319
_exptl_absorpt_correction_type multi-scan
_exptl_crystal_colour yellow
_exptl_crystal_density_diffrn 1.528
_exptl_crystal_density_method 'not measured'
_exptl_crystal_description prism
_exptl_crystal_F_000 2264
_exptl_crystal_size_max 0.50
_exptl_crystal_size_mid 0.40
_exptl_crystal_size_min 0.25
_refine_diff_density_max 0.799
_refine_diff_density_min -0.967
_refine_diff_density_rms 0.084
_refine_ls_extinction_method none
_refine_ls_goodness_of_fit_ref 1.008
_refine_ls_hydrogen_treatment constr
_refine_ls_matrix_type full
_refine_ls_number_parameters 985
_refine_ls_number_reflns 17019
_refine_ls_number_restraints 0
_refine_ls_restrained_S_all 1.008
_refine_ls_R_factor_all 0.1190
_refine_ls_R_factor_gt 0.0652
_refine_ls_shift/su_max 0.000
_refine_ls_shift/su_mean 0.000
_refine_ls_structure_factor_coef Fsqd
_refine_ls_weighting_details 'calc w=1/[\s^2^(Fo^2^)+(0.0896P)^2^+8.4904P] where P=(Fo^2^+2Fc^2^)/3'
_refine_ls_weighting_scheme calc
_refine_ls_wR_factor_gt 0.1577
_refine_ls_wR_factor_ref 0.1923
_reflns_number_gt 10254
_reflns_number_total 17019
_reflns_threshold_expression >2sigma(I)
_cod_data_source_file ic402685u_si_005.cif
_cod_data_source_block Cu-4
_cod_depositor_comments
;
The following automatic conversions were performed:

'_symmetry_cell_setting' value 'Triclinic' changed to 'triclinic'
according to
/usr/data/users/saulius/crontab/automatic-downloads/current/ACS/lib/dictionaries/cif_core.dic
dictionary named 'cif_core.dic' version 2.4.2 from
2011-04-26.

'_exptl_absorpt_correction_type' value 'Multi-scan'
changed to 'multi-scan' according to
/usr/data/users/saulius/crontab/automatic-downloads/current/ACS/lib/dictionaries/cif_core.dic
dictionary named 'cif_core.dic' version 2.4.2 from 2011-04-26.

Automatic conversion script
Id: cif_fix_values 2281 2013-09-26 08:29:07Z andrius 
;
_cod_original_sg_symbol_H-M P-1
_cod_database_code 4337620

loop_
_symmetry_equiv_pos_as_xyz
'x, y, z'
'-x, -y, -z'

loop_
_atom_site_label
_atom_site_type_symbol
_atom_site_fract_x
_atom_site_fract_y
_atom_site_fract_z
_atom_site_U_iso_or_equiv
_atom_site_adp_type
_atom_site_occupancy
_atom_site_symmetry_multiplicity
_atom_site_calc_flag
_atom_site_refinement_flags
Cu1 Cu 0.57070(4) 0.72416(4) 0.81346(4) 0.0459(2) Uani 1 1 d .
Cu2 Cu 0.98899(4) 0.74946(4) 0.32847(4) 0.04544(19) Uani 1 1 d .
P1 P 0.58372(10) 0.58670(9) 0.80186(8) 0.0444(4) Uani 1 1 d .
P2 P 0.59483(11) 0.81053(10) 0.91158(8) 0.0515(4) Uani 1 1 d .
P3 P 1.11020(9) 0.70714(9) 0.37510(7) 0.0408(3) Uani 1 1 d .
P4 P 0.95767(10) 0.88188(9) 0.30580(8) 0.0429(4) Uani 1 1 d .
Cl1 Cl 0.71124(16) 0.38880(14) 0.05420(18) 0.1083(9) Uani 1 1 d .
Cl2 Cl 0.71974(11) 1.01240(11) 0.49017(8) 0.0620(4) Uani 1 1 d .
O1 O 0.6845(10) 0.3579(12) 0.1038(12) 0.404(17) Uani 1 1 d .
O2 O 0.6949(9) 0.3445(7) -0.0146(10) 0.305(10) Uani 1 1 d .
O3 O 0.6768(5) 0.4649(4) 0.0450(3) 0.122(2) Uani 1 1 d .
O4 O 0.7974(5) 0.3909(6) 0.0548(4) 0.148(3) Uani 1 1 d .
O5 O 0.7920(5) 0.9653(7) 0.4999(4) 0.171(4) Uani 1 1 d .
O6 O 0.7099(6) 1.0619(4) 0.5512(3) 0.148(3) Uani 1 1 d .
O7 O 0.6492(5) 0.9609(5) 0.4801(4) 0.140(3) Uani 1 1 d .
O8 O 0.7309(4) 1.0597(4) 0.4328(3) 0.0933(17) Uani 1 1 d .
C1 C 0.5595(3) 0.5350(2) 0.71597(17) 0.0497(15) Uani 1 1 d G
C2 C 0.5023(3) 0.5732(2) 0.6726(2) 0.077(2) Uani 1 1 d G
H2A H 0.4808 0.6252 0.6865 0.092 Uiso 1 1 calc R
C3 C 0.4771(3) 0.5336(3) 0.6086(2) 0.097(3) Uani 1 1 d G
H3A H 0.4388 0.5591 0.5796 0.117 Uiso 1 1 calc R
C4 C 0.5091(3) 0.4559(3) 0.58787(18) 0.085(2) Uani 1 1 d G
H4A H 0.4922 0.4294 0.5450 0.103 Uiso 1 1 calc R
C5 C 0.5663(3) 0.4178(2) 0.6312(2) 0.072(2) Uani 1 1 d G
H5A H 0.5878 0.3658 0.6174 0.086 Uiso 1 1 calc R
C6 C 0.5915(3) 0.4573(2) 0.6953(2) 0.0573(16) Uani 1 1 d G
H6A H 0.6298 0.4318 0.7243 0.069 Uiso 1 1 calc R
C7 C 0.6938(2) 0.5592(2) 0.8209(2) 0.0475(14) Uani 1 1 d G
C8 C 0.7536(3) 0.5692(3) 0.77116(18) 0.0595(17) Uani 1 1 d G
H8A H 0.7364 0.5848 0.7277 0.071 Uiso 1 1 calc R
C9 C 0.8393(2) 0.5557(3) 0.7863(3) 0.074(2) Uani 1 1 d G
H9A H 0.8793 0.5624 0.7531 0.089 Uiso 1 1 calc R
C10 C 0.8651(2) 0.5323(3) 0.8512(3) 0.084(2) Uani 1 1 d G
H10A H 0.9224 0.5233 0.8614 0.101 Uiso 1 1 calc R
C11 C 0.8053(3) 0.5223(3) 0.9009(2) 0.078(2) Uani 1 1 d G
H11A H 0.8226 0.5066 0.9443 0.093 Uiso 1 1 calc R
C12 C 0.7197(3) 0.5358(3) 0.88576(19) 0.0622(17) Uani 1 1 d G
H12A H 0.6796 0.5291 0.9190 0.075 Uiso 1 1 calc R
C13 C 0.7040(2) 0.8245(3) 0.9451(2) 0.0526(15) Uani 1 1 d G
C14 C 0.7276(3) 0.8912(3) 0.9923(2) 0.0649(18) Uani 1 1 d G
H14A H 0.6877 0.9307 1.0059 0.078 Uiso 1 1 calc R
C15 C 0.8109(4) 0.8987(3) 1.0191(2) 0.091(3) Uani 1 1 d G
H15A H 0.8267 0.9433 1.0507 0.110 Uiso 1 1 calc R
C16 C 0.8706(3) 0.8396(4) 0.9988(3) 0.101(3) Uani 1 1 d G
H16A H 0.9264 0.8447 1.0168 0.121 Uiso 1 1 calc R
C17 C 0.8470(3) 0.7730(4) 0.9516(3) 0.101(3) Uani 1 1 d G
H17A H 0.8870 0.7334 0.9380 0.121 Uiso 1 1 calc R
C18 C 0.7637(3) 0.7654(3) 0.9247(2) 0.072(2) Uani 1 1 d G
H18A H 0.7480 0.7208 0.8932 0.086 Uiso 1 1 calc R
C19 C 0.5645(3) 0.9173(2) 0.8903(2) 0.0594(17) Uani 1 1 d G
C20 C 0.4818(3) 0.9453(3) 0.8979(2) 0.078(2) Uani 1 1 d G
H20A H 0.4430 0.9145 0.9207 0.094 Uiso 1 1 calc R
C21 C 0.4573(3) 1.0194(3) 0.8716(3) 0.084(2) Uani 1 1 d G
H21A H 0.4020 1.0381 0.8767 0.101 Uiso 1 1 calc R
C22 C 0.5153(4) 1.0655(3) 0.8375(3) 0.099(3) Uani 1 1 d G
H22A H 0.4989 1.1151 0.8199 0.118 Uiso 1 1 calc R
C23 C 0.5980(4) 1.0375(3) 0.8299(3) 0.095(3) Uani 1 1 d G
H23A H 0.6369 1.0684 0.8071 0.114 Uiso 1 1 calc R
C24 C 0.6226(3) 0.9635(3) 0.8562(3) 0.072(2) Uani 1 1 d G
H24A H 0.6779 0.9447 0.8511 0.086 Uiso 1 1 calc R
C25 C 0.7174(4) 0.7888(4) 0.7279(3) 0.0547(16) Uani 1 1 d .
H25A H 0.7528 0.7505 0.7476 0.066 Uiso 1 1 calc R
C26 C 0.7524(4) 0.8446(5) 0.6857(4) 0.0641(18) Uani 1 1 d .
C27 C 0.7041(5) 0.9024(4) 0.6568(4) 0.0684(19) Uani 1 1 d .
H27A H 0.7281 0.9407 0.6295 0.082 Uiso 1 1 calc R
C28 C 0.6171(4) 0.9029(4) 0.6690(3) 0.0528(15) Uani 1 1 d .
C29 C 0.5589(5) 0.9619(4) 0.6415(3) 0.0641(18) Uani 1 1 d .
H29A H 0.5793 1.0016 0.6137 0.077 Uiso 1 1 calc R
C30 C 0.4759(5) 0.9605(4) 0.6554(3) 0.0621(18) Uani 1 1 d .
H30A H 0.4397 0.9983 0.6360 0.074 Uiso 1 1 calc R
C31 C 0.4420(4) 0.9023(4) 0.6990(3) 0.0498(15) Uani 1 1 d .
C32 C 0.3566(4) 0.9012(4) 0.7162(3) 0.0603(17) Uani 1 1 d .
H32A H 0.3183 0.9384 0.6986 0.072 Uiso 1 1 calc R
C33 C 0.3305(4) 0.8440(4) 0.7598(4) 0.0602(17) Uani 1 1 d .
C34 C 0.3875(4) 0.7880(4) 0.7851(3) 0.0554(16) Uani 1 1 d .
H34A H 0.3681 0.7500 0.8147 0.066 Uiso 1 1 calc R
C35 C 0.4961(4) 0.8432(3) 0.7266(3) 0.0410(13) Uani 1 1 d .
C36 C 0.5843(4) 0.8435(3) 0.7114(3) 0.0440(13) Uani 1 1 d .
C37 C 0.5201(4) 0.5278(3) 0.8582(3) 0.0517(15) Uani 1 1 d .
H37A H 0.5332 0.5500 0.9055 0.062 Uiso 1 1 calc R
H37B H 0.4607 0.5396 0.8481 0.062 Uiso 1 1 calc R
C38 C 0.5282(4) 0.4339(3) 0.8560(3) 0.0480(14) Uani 1 1 d .
H38A H 0.5031 0.4087 0.8127 0.058 Uiso 1 1 calc R
H38B H 0.5880 0.4196 0.8583 0.058 Uiso 1 1 calc R
C39 C 0.4842(4) 0.4002(4) 0.9156(3) 0.0572(16) Uani 1 1 d .
H39A H 0.5071 0.4293 0.9581 0.069 Uiso 1 1 calc R
H39B H 0.4243 0.4135 0.9114 0.069 Uiso 1 1 calc R
C40 C 0.4911(4) 0.3092(4) 0.9221(3) 0.0605(17) Uani 1 1 d .
H40A H 0.5506 0.2946 0.9272 0.073 Uiso 1 1 calc R
H40B H 0.4670 0.2787 0.8805 0.073 Uiso 1 1 calc R
C41 C 0.4427(5) 0.2849(5) 0.9860(5) 0.086(2) Uani 1 1 d .
H41A H 0.4536 0.3277 1.0236 0.103 Uiso 1 1 calc R
H41B H 0.3821 0.2844 0.9744 0.103 Uiso 1 1 calc R
C42 C 0.5352(5) 0.7956(4) 0.9890(3) 0.0661(18) Uani 1 1 d .
H42A H 0.5493 0.8399 1.0247 0.079 Uiso 1 1 calc R
H42B H 0.4745 0.7971 0.9780 0.079 Uiso 1 1 calc R
C43 C 1.1178(3) 0.59800(19) 0.3927(2) 0.0485(14) Uani 1 1 d G
C44 C 1.0438(2) 0.5500(3) 0.3936(3) 0.078(2) Uani 1 1 d G
H44A H 0.9911 0.5736 0.3852 0.093 Uiso 1 1 calc R
C45 C 1.0487(3) 0.4667(3) 0.4069(3) 0.106(3) Uani 1 1 d G
H45A H 0.9992 0.4346 0.4074 0.128 Uiso 1 1 calc R
C46 C 1.1275(4) 0.4314(2) 0.4193(3) 0.103(3) Uani 1 1 d G
H46A H 1.1307 0.3757 0.4282 0.123 Uiso 1 1 calc R
C47 C 1.2014(3) 0.4794(3) 0.4185(3) 0.095(3) Uani 1 1 d G
H47A H 1.2542 0.4558 0.4268 0.114 Uiso 1 1 calc R
C48 C 1.1966(2) 0.5627(3) 0.4052(3) 0.073(2) Uani 1 1 d G
H48A H 1.2461 0.5948 0.4046 0.088 Uiso 1 1 calc R
C49 C 1.1980(2) 0.7202(2) 0.31745(17) 0.0427(13) Uani 1 1 d G
C50 C 1.1948(2) 0.6722(2) 0.2545(2) 0.0533(15) Uani 1 1 d G
H50A H 1.1531 0.6309 0.2454 0.064 Uiso 1 1 calc R
C51 C 1.2538(3) 0.6860(3) 0.20497(16) 0.0663(19) Uani 1 1 d G
H51A H 1.2517 0.6539 0.1628 0.080 Uiso 1 1 calc R
C52 C 1.3161(3) 0.7478(3) 0.2185(2) 0.070(2) Uani 1 1 d G
H52A H 1.3556 0.7571 0.1853 0.084 Uiso 1 1 calc R
C53 C 1.3194(2) 0.7958(3) 0.2814(2) 0.0695(19) Uani 1 1 d G
H53A H 1.3610 0.8372 0.2905 0.083 Uiso 1 1 calc R
C54 C 1.2603(3) 0.7820(2) 0.33093(17) 0.0559(16) Uani 1 1 d G
H54A H 1.2625 0.8141 0.3731 0.067 Uiso 1 1 calc R
C55 C 1.0169(3) 0.9294(3) 0.2397(2) 0.0501(15) Uani 1 1 d G
C56 C 1.1021(3) 0.9081(3) 0.2350(3) 0.086(3) Uani 1 1 d G
H56A H 1.1251 0.8688 0.2626 0.103 Uiso 1 1 calc R
C57 C 1.1529(3) 0.9457(4) 0.1891(3) 0.128(4) Uani 1 1 d G
H57A H 1.2099 0.9315 0.1859 0.154 Uiso 1 1 calc R
C58 C 1.1186(4) 1.0045(4) 0.1478(3) 0.113(3) Uani 1 1 d G
H58A H 1.1526 1.0297 0.1171 0.135 Uiso 1 1 calc R
C59 C 1.0334(4) 1.0258(3) 0.1525(3) 0.086(2) Uani 1 1 d G
H59A H 1.0104 1.0651 0.1249 0.103 Uiso 1 1 calc R
C60 C 0.9826(3) 0.9882(3) 0.1985(2) 0.0655(18) Uani 1 1 d G
H60A H 0.9256 1.0024 0.2016 0.079 Uiso 1 1 calc R
C61 C 0.8473(2) 0.8767(3) 0.2738(2) 0.0534(16) Uani 1 1 d G
C62 C 0.8278(3) 0.8481(3) 0.2054(2) 0.0700(19) Uani 1 1 d G
H62A H 0.8708 0.8425 0.1738 0.084 Uiso 1 1 calc R
C63 C 0.7441(4) 0.8278(3) 0.1842(3) 0.098(3) Uani 1 1 d G
H63A H 0.7310 0.8086 0.1384 0.117 Uiso 1 1 calc R
C64 C 0.6799(3) 0.8361(3) 0.2314(4) 0.108(4) Uani 1 1 d G
H64A H 0.6238 0.8226 0.2173 0.130 Uiso 1 1 calc R
C65 C 0.6994(3) 0.8648(3) 0.2999(3) 0.092(3) Uani 1 1 d G
H65A H 0.6564 0.8703 0.3315 0.110 Uiso 1 1 calc R
C66 C 0.7831(3) 0.8850(3) 0.3210(2) 0.0648(18) Uani 1 1 d G
H66A H 0.7961 0.9042 0.3668 0.078 Uiso 1 1 calc R
C67 C 0.9812(5) 0.6723(4) 0.1778(4) 0.074(2) Uani 1 1 d .
H67A H 1.0361 0.6934 0.1742 0.089 Uiso 1 1 calc R
C68 C 0.9393(7) 0.6306(5) 0.1193(4) 0.091(3) Uani 1 1 d .
C69 C 0.8594(8) 0.6026(6) 0.1218(5) 0.110(4) Uani 1 1 d .
H69A H 0.8315 0.5769 0.0824 0.132 Uiso 1 1 calc R
C70 C 0.8175(6) 0.6125(5) 0.1852(6) 0.094(3) Uani 1 1 d .
C71 C 0.8626(5) 0.6534(4) 0.2418(4) 0.069(2) Uani 1 1 d .
C72 C 0.8233(4) 0.6681(4) 0.3070(4) 0.0661(19) Uani 1 1 d .
C73 C 0.7384(5) 0.6425(5) 0.3144(6) 0.089(3) Uani 1 1 d .
C74 C 0.7023(6) 0.6601(6) 0.3774(7) 0.098(3) Uani 1 1 d .
H74A H 0.6463 0.6443 0.3840 0.117 Uiso 1 1 calc R
C75 C 0.7499(5) 0.7010(5) 0.4298(5) 0.084(2) Uani 1 1 d .
C76 C 0.8336(4) 0.7227(4) 0.4203(4) 0.0651(18) Uani 1 1 d .
H76A H 0.8656 0.7489 0.4574 0.078 Uiso 1 1 calc R
C79 C 0.9633(4) 0.9613(3) 0.3793(3) 0.0490(14) Uani 1 1 d .
H79A H 0.9311 0.9405 0.4160 0.059 Uiso 1 1 calc R
H79B H 1.0222 0.9665 0.3960 0.059 Uiso 1 1 calc R
C80 C 0.9320(4) 1.0480(3) 0.3680(3) 0.0465(14) Uani 1 1 d .
H80A H 0.9627 1.0696 0.3307 0.056 Uiso 1 1 calc R
H80B H 0.8721 1.0447 0.3540 0.056 Uiso 1 1 calc R
C81 C 0.9440(4) 1.1076(4) 0.4323(3) 0.0491(14) Uani 1 1 d .
H81A H 1.0041 1.1115 0.4458 0.059 Uiso 1 1 calc R
H81B H 0.9142 1.0855 0.4698 0.059 Uiso 1 1 calc R
C82 C 0.9116(4) 1.1941(4) 0.4219(3) 0.0537(15) Uani 1 1 d .
H82A H 0.8520 1.1899 0.4070 0.064 Uiso 1 1 calc R
H82B H 0.9425 1.2167 0.3852 0.064 Uiso 1 1 calc R
C83 C 1.1426(4) 0.7624(4) 0.4583(3) 0.0469(14) Uani 1 1 d .
H83A H 1.1985 0.7442 0.4729 0.056 Uiso 1 1 calc R
H83B H 1.1462 0.8217 0.4531 0.056 Uiso 1 1 calc R
C84 C 1.0789(4) 0.7462(4) 0.5134(3) 0.0579(16) Uani 1 1 d .
H84A H 1.0217 0.7502 0.4935 0.070 Uiso 1 1 calc R
H84B H 1.0860 0.6898 0.5265 0.070 Uiso 1 1 calc R
N1 N 0.6355(3) 0.7880(3) 0.7413(2) 0.0440(11) Uani 1 1 d .
Br1 Br 0.86990(5) 0.83802(8) 0.67045(6) 0.1128(4) Uani 1 1 d .
Br2 Br 0.21675(5) 0.84072(7) 0.78552(7) 0.1191(4) Uani 1 1 d .
N2 N 0.4683(3) 0.7862(3) 0.7689(2) 0.0444(11) Uani 1 1 d .
Br3 Br 0.70319(6) 0.72544(7) 0.51695(6) 0.1180(4) Uani 1 1 d .
N3 N 0.8697(3) 0.7076(3) 0.3605(3) 0.0583(14) Uani 1 1 d .
Br4 Br 1.00168(10) 0.61914(8) 0.03726(5) 0.1446(6) Uani 1 1 d .
N4 N 0.9441(4) 0.6818(3) 0.2375(3) 0.0599(14) Uani 1 1 d .
Cl4 Cl 0.50175(19) 0.80561(17) 0.40263(15) 0.1193(9) Uani 1 1 d .
Cl3 Cl 0.4642(3) 0.75714(19) 0.53747(18) 0.1563(13) Uani 1 1 d .
Cl8 Cl 0.2832(2) 0.8776(2) 0.0255(3) 0.1854(17) Uani 1 1 d .
Cl6 Cl 0.0728(2) 0.5688(3) 0.7703(3) 0.1807(16) Uani 1 1 d .
Cl5 Cl 0.0136(2) 0.7346(3) 0.7957(3) 0.1901(18) Uani 1 1 d .
Cl7 Cl 0.1115(3) 0.8589(3) -0.0262(3) 0.2066(19) Uani 1 1 d .
C01 C 0.4912(7) 0.8379(5) 0.4889(5) 0.106(3) Uani 1 1 d .
H01A H 0.4477 0.8800 0.4928 0.127 Uiso 1 1 calc R
H01B H 0.5445 0.8632 0.5075 0.127 Uiso 1 1 calc R
C78 C 0.6952(7) 0.6001(7) 0.2536(9) 0.129(5) Uani 1 1 d .
H78A H 0.6388 0.5833 0.2569 0.155 Uiso 1 1 calc R
C77 C 0.7307(8) 0.5846(7) 0.1956(8) 0.125(5) Uani 1 1 d .
H77A H 0.7003 0.5549 0.1593 0.150 Uiso 1 1 calc R
C02 C 0.0713(10) 0.6641(10) 0.8292(8) 0.194(8) Uani 1 1 d .
H02A H 0.0485 0.6513 0.8729 0.232 Uiso 1 1 calc R
H02B H 0.1290 0.6854 0.8382 0.232 Uiso 1 1 calc R
C03 C 0.1963(9) 0.8158(8) 0.0059(12) 0.228(10) Uani 1 1 d .
H03A H 0.2125 0.7707 -0.0269 0.274 Uiso 1 1 calc R
H03B H 0.1808 0.7911 0.0478 0.274 Uiso 1 1 calc R
Cl10 Cl 0.7052(3) 0.3168(3) 0.3798(3) 0.214(2) Uani 1 1 d .
Cl9 Cl 0.8060(4) 0.4627(3) 0.3981(3) 0.225(2) Uani 1 1 d .
C04 C 0.7460(14) 0.3813(11) 0.3221(13) 0.306(16) Uani 1 1 d .
H04A H 0.7020 0.4079 0.2956 0.367 Uiso 1 1 calc R
H04B H 0.7857 0.3534 0.2914 0.367 Uiso 1 1 calc R

loop_
_atom_site_aniso_label
_atom_site_aniso_U_11
_atom_site_aniso_U_22
_atom_site_aniso_U_33
_atom_site_aniso_U_23
_atom_site_aniso_U_13
_atom_site_aniso_U_12
Cu1 0.0476(4) 0.0390(4) 0.0529(4) 0.0163(3) 0.0011(3) 0.0012(3)
Cu2 0.0419(4) 0.0441(4) 0.0496(4) 0.0023(3) -0.0038(3) 0.0034(3)
P1 0.0476(9) 0.0388(8) 0.0485(9) 0.0131(6) 0.0034(7) 0.0025(7)
P2 0.0504(10) 0.0634(10) 0.0427(9) 0.0156(7) 0.0046(7) -0.0025(8)
P3 0.0400(8) 0.0378(7) 0.0442(8) 0.0007(6) -0.0005(7) 0.0036(6)
P4 0.0443(9) 0.0427(8) 0.0419(8) 0.0040(6) 0.0005(7) 0.0072(7)
Cl1 0.0785(16) 0.0704(14) 0.170(3) -0.0148(15) -0.0156(16) 0.0117(12)
Cl2 0.0603(10) 0.0747(11) 0.0520(9) 0.0096(8) 0.0112(8) -0.0104(9)
O1 0.287(16) 0.39(2) 0.63(3) 0.42(2) 0.29(2) 0.197(16)
O2 0.276(15) 0.157(9) 0.44(2) -0.149(13) -0.189(16) 0.060(9)
O3 0.146(6) 0.113(5) 0.108(5) 0.002(4) 0.000(4) 0.057(4)
O4 0.085(5) 0.194(8) 0.162(7) -0.005(6) -0.005(5) 0.024(5)
O5 0.100(5) 0.267(11) 0.168(7) 0.130(7) 0.033(5) 0.063(6)
O6 0.269(10) 0.098(5) 0.074(4) -0.020(3) 0.053(5) -0.069(5)
O7 0.149(6) 0.146(6) 0.125(6) 0.034(5) -0.023(5) -0.090(5)
O8 0.090(4) 0.123(5) 0.074(3) 0.045(3) 0.016(3) -0.007(3)
C1 0.054(4) 0.048(3) 0.049(3) 0.016(3) 0.004(3) -0.005(3)
C2 0.098(6) 0.077(5) 0.054(4) 0.009(4) -0.015(4) 0.017(4)
C3 0.114(7) 0.116(7) 0.063(5) 0.020(5) -0.019(5) 0.031(6)
C4 0.100(7) 0.101(6) 0.054(5) 0.001(4) -0.005(4) -0.019(5)
C5 0.087(6) 0.065(4) 0.062(5) -0.004(4) 0.016(4) -0.008(4)
C6 0.064(4) 0.057(4) 0.051(4) 0.009(3) 0.000(3) -0.003(3)
C7 0.049(4) 0.037(3) 0.055(4) 0.003(3) -0.005(3) 0.003(3)
C8 0.055(4) 0.054(4) 0.071(4) 0.012(3) 0.004(3) 0.001(3)
C9 0.049(4) 0.068(5) 0.102(6) -0.005(4) 0.009(4) -0.004(3)
C10 0.060(5) 0.068(5) 0.123(7) 0.005(5) -0.025(5) 0.005(4)
C11 0.081(6) 0.066(5) 0.084(5) 0.010(4) -0.030(5) 0.000(4)
C12 0.059(4) 0.060(4) 0.067(4) 0.008(3) -0.017(3) 0.003(3)
C13 0.050(4) 0.060(4) 0.052(4) 0.025(3) 0.004(3) -0.009(3)
C14 0.072(5) 0.071(4) 0.051(4) 0.011(3) -0.002(4) -0.012(4)
C15 0.091(7) 0.114(7) 0.068(5) 0.019(5) -0.015(5) -0.037(6)
C16 0.067(6) 0.138(9) 0.101(7) 0.041(6) -0.011(5) -0.013(6)
C17 0.062(6) 0.117(8) 0.128(8) 0.031(6) 0.001(5) 0.025(5)
C18 0.062(5) 0.072(5) 0.083(5) 0.017(4) -0.002(4) 0.002(4)
C19 0.056(4) 0.074(4) 0.045(4) -0.011(3) -0.004(3) 0.016(3)
C20 0.100(6) 0.069(5) 0.065(5) -0.001(4) 0.007(4) 0.004(4)
C21 0.105(7) 0.061(5) 0.084(5) -0.007(4) -0.009(5) 0.038(5)
C22 0.125(8) 0.063(5) 0.108(7) 0.013(5) -0.009(6) 0.015(5)
C23 0.117(8) 0.065(5) 0.106(7) 0.033(5) -0.011(6) -0.004(5)
C24 0.078(5) 0.067(4) 0.071(5) 0.018(4) -0.008(4) -0.006(4)
C25 0.049(4) 0.059(4) 0.058(4) 0.014(3) 0.010(3) 0.002(3)
C26 0.044(4) 0.083(5) 0.068(4) 0.024(4) 0.009(3) -0.008(3)
C27 0.069(5) 0.075(5) 0.066(4) 0.032(4) 0.014(4) -0.009(4)
C28 0.060(4) 0.057(4) 0.043(3) 0.017(3) 0.008(3) 0.002(3)
C29 0.079(5) 0.062(4) 0.056(4) 0.030(3) 0.008(4) 0.000(4)
C30 0.071(5) 0.062(4) 0.058(4) 0.030(3) 0.002(3) 0.013(3)
C31 0.060(4) 0.049(3) 0.041(3) 0.009(3) -0.003(3) 0.007(3)
C32 0.055(4) 0.068(4) 0.060(4) 0.018(3) -0.005(3) 0.016(3)
C33 0.042(4) 0.072(4) 0.069(4) 0.019(4) 0.005(3) 0.004(3)
C34 0.043(4) 0.055(4) 0.071(4) 0.025(3) 0.008(3) -0.003(3)
C35 0.044(3) 0.044(3) 0.036(3) 0.009(2) 0.002(3) 0.002(2)
C36 0.056(4) 0.042(3) 0.035(3) 0.007(2) 0.003(3) 0.000(3)
C37 0.053(4) 0.046(3) 0.058(4) 0.012(3) 0.014(3) 0.003(3)
C38 0.055(4) 0.042(3) 0.048(3) 0.010(3) 0.007(3) -0.004(3)
C39 0.061(4) 0.057(4) 0.057(4) 0.019(3) 0.012(3) 0.002(3)
C40 0.066(4) 0.059(4) 0.059(4) 0.021(3) 0.009(3) -0.010(3)
C41 0.082(6) 0.070(5) 0.112(6) 0.033(5) 0.037(5) 0.006(4)
C42 0.081(5) 0.060(4) 0.059(4) 0.014(3) 0.015(4) -0.003(4)
C43 0.058(4) 0.042(3) 0.045(3) 0.001(3) 0.001(3) 0.003(3)
C44 0.070(5) 0.056(4) 0.108(6) 0.018(4) -0.003(4) 0.002(4)
C45 0.116(8) 0.055(5) 0.150(9) 0.030(5) -0.001(6) -0.024(5)
C46 0.145(9) 0.053(5) 0.114(7) 0.028(5) 0.008(7) 0.022(6)
C47 0.115(7) 0.073(5) 0.104(6) 0.038(5) 0.006(5) 0.038(5)
C48 0.066(5) 0.062(4) 0.095(6) 0.024(4) 0.005(4) 0.014(4)
C49 0.039(3) 0.044(3) 0.046(3) 0.009(3) 0.002(3) 0.007(3)
C50 0.062(4) 0.045(3) 0.052(4) 0.000(3) 0.004(3) 0.009(3)
C51 0.082(5) 0.061(4) 0.057(4) 0.002(3) 0.017(4) 0.021(4)
C52 0.067(5) 0.074(5) 0.073(5) 0.020(4) 0.024(4) 0.014(4)
C53 0.056(4) 0.074(5) 0.081(5) 0.019(4) 0.007(4) -0.006(4)
C54 0.055(4) 0.059(4) 0.054(4) 0.008(3) 0.003(3) -0.006(3)
C55 0.057(4) 0.052(3) 0.042(3) 0.005(3) 0.005(3) 0.009(3)
C56 0.067(5) 0.096(6) 0.104(6) 0.052(5) 0.030(4) 0.025(4)
C57 0.088(7) 0.174(10) 0.140(9) 0.086(8) 0.056(6) 0.032(7)
C58 0.126(9) 0.126(8) 0.098(7) 0.057(6) 0.044(6) 0.015(7)
C59 0.113(7) 0.083(5) 0.070(5) 0.041(4) 0.019(5) 0.017(5)
C60 0.075(5) 0.068(4) 0.056(4) 0.015(3) 0.010(4) 0.016(4)
C61 0.055(4) 0.042(3) 0.064(4) 0.010(3) -0.006(3) 0.009(3)
C62 0.071(5) 0.074(5) 0.065(5) 0.016(4) -0.019(4) 0.005(4)
C63 0.093(7) 0.090(6) 0.108(7) 0.020(5) -0.055(6) 0.001(5)
C64 0.059(6) 0.084(6) 0.180(11) 0.035(7) -0.045(7) -0.001(5)
C65 0.056(5) 0.067(5) 0.156(9) 0.026(5) 0.006(5) 0.014(4)
C66 0.049(4) 0.054(4) 0.092(5) 0.010(4) 0.005(4) 0.015(3)
C67 0.091(6) 0.070(5) 0.057(5) -0.011(4) -0.020(4) 0.032(4)
C68 0.120(8) 0.080(6) 0.068(5) -0.017(4) -0.037(5) 0.045(6)
C69 0.140(10) 0.083(6) 0.093(7) -0.037(5) -0.070(7) 0.036(6)
C70 0.101(7) 0.060(5) 0.113(8) -0.022(5) -0.047(6) 0.020(5)
C71 0.068(5) 0.039(3) 0.095(6) -0.010(3) -0.037(5) 0.001(3)
C72 0.051(4) 0.046(4) 0.100(6) 0.008(4) -0.022(4) 0.000(3)
C73 0.045(5) 0.062(5) 0.157(9) 0.016(5) -0.027(6) -0.010(4)
C74 0.052(5) 0.079(6) 0.167(10) 0.039(6) 0.003(6) -0.015(4)
C75 0.050(5) 0.078(5) 0.129(7) 0.048(5) 0.005(5) 0.006(4)
C76 0.047(4) 0.076(5) 0.076(5) 0.028(4) 0.001(4) 0.001(3)
C79 0.052(4) 0.048(3) 0.046(3) -0.001(3) 0.000(3) 0.003(3)
C80 0.048(4) 0.046(3) 0.045(3) 0.004(3) 0.002(3) 0.003(3)
C81 0.047(4) 0.054(3) 0.045(3) -0.002(3) 0.003(3) 0.000(3)
C82 0.067(4) 0.048(3) 0.046(3) 0.001(3) 0.008(3) 0.001(3)
C83 0.045(3) 0.048(3) 0.047(3) -0.005(3) 0.002(3) 0.002(3)
C84 0.066(4) 0.052(4) 0.056(4) -0.003(3) 0.014(3) -0.004(3)
N1 0.045(3) 0.041(3) 0.047(3) 0.013(2) 0.007(2) 0.002(2)
Br1 0.0528(5) 0.1574(9) 0.1377(9) 0.0616(7) 0.0240(5) -0.0024(5)
Br2 0.0517(5) 0.1491(9) 0.1694(10) 0.0780(8) 0.0246(6) 0.0245(5)
N2 0.043(3) 0.039(2) 0.053(3) 0.010(2) 0.001(2) -0.005(2)
Br3 0.0797(6) 0.1367(9) 0.1509(9) 0.0675(7) 0.0467(6) 0.0341(6)
N3 0.049(3) 0.053(3) 0.073(4) 0.014(3) -0.013(3) 0.000(3)
Br4 0.2200(14) 0.1467(10) 0.0607(6) -0.0274(6) -0.0293(7) 0.0944(10)
N4 0.065(4) 0.053(3) 0.058(4) -0.008(3) -0.019(3) 0.014(3)
Cl4 0.135(2) 0.1050(18) 0.116(2) 0.0111(15) -0.0175(17) -0.0213(16)
Cl3 0.216(4) 0.106(2) 0.151(3) 0.0079(19) 0.072(3) -0.018(2)
Cl8 0.131(3) 0.136(3) 0.278(5) -0.045(3) 0.003(3) -0.004(2)
Cl6 0.109(2) 0.172(3) 0.261(5) 0.006(3) 0.026(3) 0.012(2)
Cl5 0.126(3) 0.164(3) 0.286(5) 0.061(3) -0.013(3) 0.000(2)
Cl7 0.133(3) 0.241(5) 0.242(5) 0.009(4) -0.018(3) 0.033(3)
C01 0.118(8) 0.068(5) 0.131(8) 0.004(5) 0.016(6) -0.003(5)
C78 0.062(6) 0.089(7) 0.228(15) -0.010(9) -0.051(9) -0.009(5)
C77 0.097(9) 0.093(7) 0.173(12) -0.030(8) -0.062(8) -0.009(6)
C02 0.191(14) 0.216(16) 0.177(13) 0.105(12) -0.111(11) -0.102(12)
C03 0.134(12) 0.094(9) 0.44(3) -0.036(13) -0.079(15) 0.020(8)
Cl10 0.158(4) 0.189(4) 0.294(6) 0.018(4) -0.022(4) 0.018(3)
Cl9 0.248(5) 0.162(4) 0.259(6) -0.004(4) -0.041(4) 0.021(4)
C04 0.32(3) 0.171(15) 0.44(3) -0.057(18) 0.29(3) -0.089(16)

loop_
_atom_type_symbol
_atom_type_description
_atom_type_scat_dispersion_real
_atom_type_scat_dispersion_imag
_atom_type_scat_source
C C 0.0033 0.0016 'International Tables Vol C Tables 4.2.6.8 and 6.1.1.4'
H H 0.0000 0.0000 'International Tables Vol C Tables 4.2.6.8 and 6.1.1.4'
N N 0.0061 0.0033 'International Tables Vol C Tables 4.2.6.8 and 6.1.1.4'
O O 0.0106 0.0060 'International Tables Vol C Tables 4.2.6.8 and 6.1.1.4'
P P 0.1023 0.0942 'International Tables Vol C Tables 4.2.6.8 and 6.1.1.4'
Cl Cl 0.1484 0.1585 'International Tables Vol C Tables 4.2.6.8 and 6.1.1.4'
Cu Cu 0.3201 1.2651 'International Tables Vol C Tables 4.2.6.8 and 6.1.1.4'
Br Br -0.2901 2.4595 'International Tables Vol C Tables 4.2.6.8 and 6.1.1.4'

loop_
_geom_angle_atom_site_label_1
_geom_angle_atom_site_label_2
_geom_angle_atom_site_label_3
_geom_angle
_geom_angle_site_symmetry_1
_geom_angle_site_symmetry_3
N1 Cu1 N2 80.28(18) . .
N1 Cu1 P1 114.77(13) . .
N2 Cu1 P1 123.02(13) . .
N1 Cu1 P2 101.13(14) . .
N2 Cu1 P2 99.20(14) . .
P1 Cu1 P2 127.30(6) . .
N4 Cu2 N3 79.9(2) . .
N4 Cu2 P3 116.10(15) . .
N3 Cu2 P3 121.37(14) . .
N4 Cu2 P4 101.79(14) . .
N3 Cu2 P4 100.79(14) . .
P3 Cu2 P4 126.29(6) . .
C7 P1 C1 104.0(2) . .
C7 P1 C37 105.4(2) . .
C1 P1 C37 103.3(3) . .
C7 P1 Cu1 109.82(15) . .
C1 P1 Cu1 116.78(14) . .
C37 P1 Cu1 116.2(2) . .
C13 P2 C42 103.4(3) . .
C13 P2 C19 103.3(2) . .
C42 P2 C19 103.1(3) . .
C13 P2 Cu1 117.67(16) . .
C42 P2 Cu1 120.2(2) . .
C19 P2 Cu1 107.08(16) . .
C43 P3 C83 103.1(2) . .
C43 P3 C49 102.77(19) . .
C83 P3 C49 106.3(2) . .
C43 P3 Cu2 118.02(15) . .
C83 P3 Cu2 114.63(19) . .
C49 P3 Cu2 110.75(14) . .
C61 P4 C55 105.8(2) . .
C61 P4 C79 106.4(2) . .
C55 P4 C79 103.5(3) . .
C61 P4 Cu2 104.83(15) . .
C55 P4 Cu2 118.25(15) . .
C79 P4 Cu2 117.05(19) . .
O1 Cl1 O4 112.4(10) . .
O1 Cl1 O3 112.7(8) . .
O4 Cl1 O3 112.4(6) . .
O1 Cl1 O2 118.0(14) . .
O4 Cl1 O2 98.6(7) . .
O3 Cl1 O2 101.6(6) . .
O7 Cl2 O6 107.4(5) . .
O7 Cl2 O5 109.8(6) . .
O6 Cl2 O5 106.9(6) . .
O7 Cl2 O8 111.4(4) . .
O6 Cl2 O8 112.5(4) . .
O5 Cl2 O8 108.7(4) . .
C2 C1 C6 120.0 . .
C2 C1 P1 117.7(2) . .
C6 C1 P1 122.1(2) . .
C1 C2 C3 120.0 . .
C4 C3 C2 120.0 . .
C3 C4 C5 120.0 . .
C6 C5 C4 120.0 . .
C5 C6 C1 120.0 . .
C8 C7 C12 120.0 . .
C8 C7 P1 118.6(2) . .
C12 C7 P1 121.1(2) . .
C7 C8 C9 120.0 . .
C8 C9 C10 120.0 . .
C11 C10 C9 120.0 . .
C10 C11 C12 120.0 . .
C11 C12 C7 120.0 . .
C14 C13 C18 120.0 . .
C14 C13 P2 121.1(3) . .
C18 C13 P2 118.8(3) . .
C13 C14 C15 120.0 . .
C16 C15 C14 120.0 . .
C17 C16 C15 120.0 . .
C18 C17 C16 120.0 . .
C17 C18 C13 120.0 . .
C20 C19 C24 120.0 . .
C20 C19 P2 121.1(3) . .
C24 C19 P2 118.1(3) . .
C19 C20 C21 120.0 . .
C20 C21 C22 120.0 . .
C23 C22 C21 120.0 . .
C24 C23 C22 120.0 . .
C23 C24 C19 120.0 . .
N1 C25 C26 122.4(6) . .
C27 C26 C25 121.2(6) . .
C27 C26 Br1 120.9(5) . .
C25 C26 Br1 117.9(5) . .
C26 C27 C28 118.0(6) . .
C27 C28 C36 118.5(6) . .
C27 C28 C29 123.3(6) . .
C36 C28 C29 118.2(6) . .
C30 C29 C28 121.1(6) . .
C29 C30 C31 121.6(6) . .
C32 C31 C35 117.7(5) . .
C32 C31 C30 122.9(6) . .
C35 C31 C30 119.4(6) . .
C33 C32 C31 118.5(6) . .
C32 C33 C34 120.4(6) . .
C32 C33 Br2 120.2(5) . .
C34 C33 Br2 119.3(5) . .
N2 C34 C33 122.8(6) . .
N2 C35 C31 122.7(5) . .
N2 C35 C36 117.8(5) . .
C31 C35 C36 119.4(5) . .
N1 C36 C28 121.7(5) . .
N1 C36 C35 118.0(5) . .
C28 C36 C35 120.2(5) . .
C38 C37 P1 119.7(4) . .
C39 C38 C37 110.7(5) . .
C40 C39 C38 116.5(5) . .
C39 C40 C41 109.9(6) . .
C42 C41 C40 115.5(6) 2_667 .
C41 C42 P2 108.8(5) 2_667 .
C44 C43 C48 120.0 . .
C44 C43 P3 119.4(3) . .
C48 C43 P3 120.6(3) . .
C43 C44 C45 120.0 . .
C46 C45 C44 120.0 . .
C45 C46 C47 120.0 . .
C48 C47 C46 120.0 . .
C47 C48 C43 120.0 . .
C50 C49 C54 120.0 . .
C50 C49 P3 117.1(2) . .
C54 C49 P3 122.4(2) . .
C49 C50 C51 120.0 . .
C50 C51 C52 120.0 . .
C53 C52 C51 120.0 . .
C52 C53 C54 120.0 . .
C53 C54 C49 120.0 . .
C56 C55 C60 120.0 . .
C56 C55 P4 116.6(2) . .
C60 C55 P4 123.3(2) . .
C57 C56 C55 120.0 . .
C56 C57 C58 120.0 . .
C57 C58 C59 120.0 . .
C60 C59 C58 120.0 . .
C59 C60 C55 120.0 . .
C62 C61 C66 120.0 . .
C62 C61 P4 119.7(3) . .
C66 C61 P4 119.0(3) . .
C61 C62 C63 120.0 . .
C64 C63 C62 120.0 . .
C63 C64 C65 120.0 . .
C66 C65 C64 120.0 . .
C65 C66 C61 120.0 . .
N4 C67 C68 121.1(9) . .
C69 C68 C67 121.0(9) . .
C69 C68 Br4 122.5(7) . .
C67 C68 Br4 116.4(8) . .
C68 C69 C70 119.2(8) . .
C71 C70 C69 117.2(9) . .
C71 C70 C77 117.7(10) . .
C69 C70 C77 125.1(10) . .
N4 C71 C70 122.2(9) . .
N4 C71 C72 117.4(6) . .
C70 C71 C72 120.3(8) . .
N3 C72 C73 121.4(8) . .
N3 C72 C71 118.3(6) . .
C73 C72 C71 120.3(8) . .
C74 C73 C72 118.4(8) . .
C74 C73 C78 125.1(10) . .
C72 C73 C78 116.5(11) . .
C75 C74 C73 118.8(8) . .
C74 C75 C76 120.4(9) . .
C74 C75 Br3 120.1(7) . .
C76 C75 Br3 119.4(7) . .
N3 C76 C75 122.2(8) . .
C80 C79 P4 118.5(4) . .
C81 C80 C79 112.5(5) . .
C80 C81 C82 112.9(5) . .
C81 C82 C84 113.4(5) . 2_776
C84 C83 P3 110.8(4) . .
C82 C84 C83 113.9(5) 2_776 .
C25 N1 C36 118.2(5) . .
C25 N1 Cu1 129.9(4) . .
C36 N1 Cu1 111.4(4) . .
C34 N2 C35 117.9(5) . .
C34 N2 Cu1 129.7(4) . .
C35 N2 Cu1 111.2(4) . .
C76 N3 C72 118.7(6) . .
C76 N3 Cu2 129.4(5) . .
C72 N3 Cu2 111.4(5) . .
C67 N4 C71 119.2(6) . .
C67 N4 Cu2 127.9(5) . .
C71 N4 Cu2 112.5(5) . .
Cl4 C01 Cl3 112.5(5) . .
C77 C78 C73 123.5(11) . .
C78 C77 C70 121.5(10) . .
Cl5 C02 Cl6 110.8(7) . .
Cl7 C03 Cl8 117.5(9) . .
Cl10 C04 Cl9 94.8(12) . .

loop_
_geom_bond_atom_site_label_1
_geom_bond_atom_site_label_2
_geom_bond_distance
_geom_bond_site_symmetry_2
Cu1 N1 2.092(4) .
Cu1 N2 2.099(5) .
Cu1 P1 2.2212(16) .
Cu1 P2 2.2800(19) .
Cu2 N4 2.090(5) .
Cu2 N3 2.119(6) .
Cu2 P3 2.2159(16) .
Cu2 P4 2.2700(15) .
P1 C7 1.823(3) .
P1 C1 1.824(3) .
P1 C37 1.824(6) .
P2 C13 1.816(4) .
P2 C42 1.832(6) .
P2 C19 1.866(4) .
P3 C43 1.824(3) .
P3 C83 1.829(6) .
P3 C49 1.831(3) .
P4 C61 1.818(4) .
P4 C55 1.825(3) .
P4 C79 1.834(6) .
Cl1 O1 1.206(11) .
Cl1 O4 1.353(7) .
Cl1 O3 1.370(6) .
Cl1 O2 1.473(14) .
Cl2 O7 1.376(6) .
Cl2 O6 1.387(6) .
Cl2 O5 1.389(7) .
Cl2 O8 1.414(5) .
C1 C2 1.3900 .
C1 C6 1.3900 .
C2 C3 1.3900 .
C3 C4 1.3900 .
C4 C5 1.3900 .
C5 C6 1.3900 .
C7 C8 1.3900 .
C7 C12 1.3900 .
C8 C9 1.3900 .
C9 C10 1.3900 .
C10 C11 1.3900 .
C11 C12 1.3900 .
C13 C14 1.3900 .
C13 C18 1.3900 .
C14 C15 1.3900 .
C15 C16 1.3900 .
C16 C17 1.3900 .
C17 C18 1.3900 .
C19 C20 1.3900 .
C19 C24 1.3900 .
C20 C21 1.3900 .
C21 C22 1.3900 .
C22 C23 1.3900 .
C23 C24 1.3900 .
C25 N1 1.324(7) .
C25 C26 1.388(8) .
C26 C27 1.353(9) .
C26 Br1 1.884(6) .
C27 C28 1.396(9) .
C28 C36 1.418(8) .
C28 C29 1.447(9) .
C29 C30 1.342(9) .
C30 C31 1.425(8) .
C31 C32 1.396(9) .
C31 C35 1.409(7) .
C32 C33 1.370(9) .
C33 C34 1.385(8) .
C33 Br2 1.876(6) .
C34 N2 1.320(7) .
C35 N2 1.359(7) .
C35 C36 1.429(8) .
C36 N1 1.360(7) .
C37 C38 1.517(8) .
C38 C39 1.504(8) .
C39 C40 1.488(8) .
C40 C41 1.555(9) .
C41 C42 1.462(9) 2_667
C42 C41 1.462(9) 2_667
C43 C44 1.3900 .
C43 C48 1.3900 .
C44 C45 1.3900 .
C45 C46 1.3900 .
C46 C47 1.3900 .
C47 C48 1.3900 .
C49 C50 1.3900 .
C49 C54 1.3900 .
C50 C51 1.3900 .
C51 C52 1.3900 .
C52 C53 1.3900 .
C53 C54 1.3900 .
C55 C56 1.3900 .
C55 C60 1.3900 .
C56 C57 1.3900 .
C57 C58 1.3900 .
C58 C59 1.3900 .
C59 C60 1.3900 .
C61 C62 1.3900 .
C61 C66 1.3900 .
C62 C63 1.3900 .
C63 C64 1.3900 .
C64 C65 1.3900 .
C65 C66 1.3900 .
C67 N4 1.316(9) .
C67 C68 1.406(11) .
C68 C69 1.334(14) .
C68 Br4 1.898(10) .
C69 C70 1.416(14) .
C70 C71 1.396(10) .
C70 C77 1.458(15) .
C71 N4 1.363(9) .
C71 C72 1.433(11) .
C72 N3 1.354(8) .
C72 C73 1.408(11) .
C73 C74 1.378(13) .
C73 C78 1.453(15) .
C74 C75 1.358(13) .
C75 C76 1.379(10) .
C75 Br3 1.884(9) .
C76 N3 1.316(8) .
C79 C80 1.517(8) .
C80 C81 1.515(8) .
C81 C82 1.515(8) .
C82 C84 1.518(8) 2_776
C83 C84 1.528(8) .
C84 C82 1.518(8) 2_776
Cl4 C01 1.726(10) .
Cl3 C01 1.726(9) .
Cl8 C03 1.693(14) .
Cl6 C02 1.838(17) .
Cl5 C02 1.623(14) .
Cl7 C03 1.636(14) .
C78 C77 1.283(16) .
Cl10 C04 1.724(18) .
Cl9 C04 2.08(2) .
